data_2205442
loop_
_publ_author_name
'Malathy Sony, S. M.'
'Charles, P.'
'Ponnuswamy, M. N.'
'Nethaji, M.'

_publ_section_title
;
 2-Methoxy-5-methylphenyl phenyl ketone
;
_journal_issue 4
_journal_name_full 'Acta Crystallographica Section E'
_journal_page_first o801
_journal_page_last o803
_journal_paper_doi 10.1107/S1600536805005775
_journal_volume 61
_journal_year 2005
_chemical_formula_iupac 'C15 H14 O2'
_chemical_formula_moiety 'C15 H14 O2'
_chemical_formula_sum 'C15 H14 O2'
_chemical_formula_weight 226.26
_chemical_name_systematic
;
(2-Methoxy-5-methylphenyl) phenyl ketone
;
_space_group_IT_number 14
_symmetry_cell_setting monoclinic
_symmetry_space_group_name_Hall '-P 2ybc'
_symmetry_space_group_name_H-M 'P 1 21/c 1'
_atom_sites_solution_hydrogens geom
_atom_sites_solution_primary direct
_atom_sites_solution_secondary difmap
_audit_creation_method SHELXL-97
_cell_angle_alpha 90.00
_cell_angle_beta 92.904(3)
_cell_angle_gamma 90.00
_cell_formula_units_Z 4
_cell_length_a 10.5883(18)
_cell_length_b 11.5887(18)
_cell_length_c 10.0140(17)
_cell_measurement_reflns_used 4798
_cell_measurement_temperature 293(2)
_cell_measurement_theta_max 27.99
_cell_measurement_theta_min 1.93
_cell_volume 1227.2(4)
_computing_cell_refinement 'SAINT (Siemens, 1996)'
_computing_data_collection 'SMART (Siemens, 1996)'
_computing_data_reduction SAINT
_computing_molecular_graphics
;
PLATON (Spek, 2003), ORTEP-3 (Farrugia, 1997) and ZORTEP (Zsolnai, 1998)
;
_computing_publication_material 'PLATON (Spek, 2003)'
_computing_structure_refinement 'SHELXL97 (Sheldrick, 1997)'
_computing_structure_solution 'SHELXS97 (Sheldrick, 1997)'
_diffrn_ambient_temperature 293(2)
_diffrn_measured_fraction_theta_full 0.983
_diffrn_measured_fraction_theta_max 0.935
_diffrn_measurement_device_type 'Siemens SMART CCD area-detector'
_diffrn_measurement_method \w
_diffrn_radiation_monochromator graphite
_diffrn_radiation_source 'fine-focus sealed tube'
_diffrn_radiation_type MoK\a
_diffrn_radiation_wavelength 0.71073
_diffrn_reflns_av_R_equivalents 0.0240
_diffrn_reflns_av_sigmaI/netI 0.0516
_diffrn_reflns_limit_h_max 13
_diffrn_reflns_limit_h_min -12
_diffrn_reflns_limit_k_max 14
_diffrn_reflns_limit_k_min -7
_diffrn_reflns_limit_l_max 13
_diffrn_reflns_limit_l_min -7
_diffrn_reflns_number 4798
_diffrn_reflns_theta_full 25.00
_diffrn_reflns_theta_max 27.99
_diffrn_reflns_theta_min 1.93
_diffrn_standards_decay_% 0
_diffrn_standards_number 0
_exptl_absorpt_coefficient_mu 0.080
_exptl_absorpt_correction_type none
_exptl_crystal_colour colourless
_exptl_crystal_density_diffrn 1.225
_exptl_crystal_density_method 'not measured'
_exptl_crystal_description Block
_exptl_crystal_F_000 480
_exptl_crystal_size_max 0.27
_exptl_crystal_size_mid 0.25
_exptl_crystal_size_min 0.22
_refine_diff_density_max 0.185
_refine_diff_density_min -0.235
_refine_ls_extinction_method none
_refine_ls_goodness_of_fit_ref 1.027
_refine_ls_hydrogen_treatment constr
_refine_ls_matrix_type full
_refine_ls_number_parameters 156
_refine_ls_number_reflns 2759
_refine_ls_number_restraints 0
_refine_ls_restrained_S_all 1.027
_refine_ls_R_factor_all 0.1351
_refine_ls_R_factor_gt 0.0726
_refine_ls_shift/su_max 0.028
_refine_ls_shift/su_mean 0.001
_refine_ls_structure_factor_coef Fsqd
_refine_ls_weighting_details 'calc w = 1/[\s^2^(Fo^2^)+(0.0796P)^2^+0.2394P] where P = (Fo^2^+2Fc^2^)/3'
_refine_ls_weighting_scheme calc
_refine_ls_wR_factor_gt 0.1572
_refine_ls_wR_factor_ref 0.1870
_reflns_number_gt 1589
_reflns_number_total 2759
_reflns_threshold_expression I>2\s(I)
_cod_data_source_file ci6533.cif
_cod_data_source_block I
_cod_depositor_comments
;
The following automatic conversions were performed:
'_symmetry_cell_setting' value 'Monoclinic' changed to 'monoclinic'
according to '/home/saulius/struct/CIF-dictionaries/cif_core.dic'
dictionary named 'cif_core.dic' version 2.4.1 from 2010-06-29.

Automatic conversion script
Id: cif_fix_enum 1527 2010-12-29 10:47:43Z saulius 

The following automatic conversions were performed:

'_symmetry_cell_setting' value 'Monoclinic' changed to 'monoclinic'
according to /home/saulius/struct/CIF-dictionaries/cif_core.dic
dictionary named 'cif_core.dic' version 2.4.1 from 2010-06-29.

Automatic conversion script
Id: cif_fix_values 1715 2011-07-08 13:25:40Z adriana 
;
_cod_original_sg_symbol_H-M 'P 21/c'
_cod_database_code 2205442

loop_
_symmetry_equiv_pos_as_xyz
'x, y, z'
'-x, y+1/2, -z+1/2'
'-x, -y, -z'
'x, -y-1/2, z-1/2'

loop_
_atom_site_label
_atom_site_fract_x
_atom_site_fract_y
_atom_site_fract_z
_atom_site_U_iso_or_equiv
_atom_site_adp_type
_atom_site_calc_flag
_atom_site_refinement_flags
_atom_site_occupancy
_atom_site_type_symbol
C1 0.2050(2) 0.7782(2) 0.2097(3) 0.0480(6) Uani d . 1 C
C2 0.2040(2) 0.8821(2) 0.1403(3) 0.0545(7) Uani d . 1 C
C3 0.1151(3) 0.9653(2) 0.1686(3) 0.0667(8) Uani d . 1 C
H3 0.1124 1.0344 0.1212 0.080 Uiso calc R 1 H
C4 0.0312(3) 0.9462(2) 0.2662(3) 0.0673(8) Uani d . 1 C
H4 -0.0281 1.0028 0.2832 0.081 Uiso calc R 1 H
C5 0.0320(2) 0.8451(2) 0.3402(3) 0.0574(7) Uani d . 1 C
C6 0.1179(2) 0.7612(2) 0.3068(3) 0.0525(7) Uani d . 1 C
H6 0.1172 0.6907 0.3512 0.063 Uiso calc R 1 H
C7 0.2916(2) 0.6808(2) 0.1790(3) 0.0505(7) Uani d . 1 C
O8 0.24737(18) 0.58565(15) 0.1535(2) 0.0765(7) Uani d . 1 O
C9 0.4314(2) 0.69787(19) 0.1871(2) 0.0451(6) Uani d . 1 C
C10 0.5068(3) 0.6157(2) 0.1306(3) 0.0570(7) Uani d . 1 C
H10 0.4696 0.5518 0.0884 0.068 Uiso calc R 1 H
C11 0.6358(3) 0.6275(3) 0.1362(3) 0.0668(8) Uani d . 1 C
H11 0.6858 0.5724 0.0968 0.080 Uiso calc R 1 H
C12 0.6911(3) 0.7210(3) 0.2004(3) 0.0654(8) Uani d . 1 C
H12 0.7785 0.7293 0.2038 0.078 Uiso calc R 1 H
C13 0.6180(3) 0.8016(2) 0.2590(3) 0.0652(8) Uani d . 1 C
H13 0.6560 0.8640 0.3035 0.078 Uiso calc R 1 H
C14 0.4880(3) 0.7909(2) 0.2525(3) 0.0565(7) Uani d . 1 C
H14 0.4385 0.8462 0.2922 0.068 Uiso calc R 1 H
O15 0.29074(19) 0.89206(15) 0.0440(2) 0.0693(6) Uani d . 1 O
C16 0.3084(3) 1.0017(3) -0.0154(3) 0.0874(10) Uani d . 1 C
H16A 0.2328 1.0235 -0.0662 0.131 Uiso calc R 1 H
H16B 0.3777 0.9979 -0.0734 0.131 Uiso calc R 1 H
H16C 0.3265 1.0579 0.0534 0.131 Uiso calc R 1 H
C17 -0.0556(3) 0.8278(3) 0.4517(3) 0.0782(9) Uani d . 1 C
H17A -0.0070 0.8120 0.5332 0.117 Uiso calc R 1 H
H17B -0.1109 0.7639 0.4308 0.117 Uiso calc R 1 H
H17C -0.1049 0.8963 0.4625 0.117 Uiso calc R 1 H

loop_
_atom_site_aniso_label
_atom_site_aniso_U_11
_atom_site_aniso_U_22
_atom_site_aniso_U_33
_atom_site_aniso_U_12
_atom_site_aniso_U_13
_atom_site_aniso_U_23
C1 0.0393(13) 0.0429(13) 0.0615(16) 0.0004(11) -0.0010(11) -0.0059(12)
C2 0.0544(16) 0.0487(15) 0.0598(17) -0.0011(13) -0.0031(13) -0.0001(13)
C3 0.0632(18) 0.0497(16) 0.086(2) 0.0117(14) -0.0116(16) 0.0043(15)
C4 0.0523(17) 0.0618(19) 0.087(2) 0.0184(14) -0.0059(16) -0.0172(16)
C5 0.0398(14) 0.0656(17) 0.0661(18) 0.0063(13) -0.0056(12) -0.0159(15)
C6 0.0456(15) 0.0523(15) 0.0591(16) 0.0029(12) -0.0029(12) -0.0030(13)
C7 0.0490(15) 0.0426(14) 0.0606(17) -0.0018(12) 0.0095(12) -0.0042(12)
O8 0.0551(12) 0.0458(11) 0.1297(18) -0.0066(9) 0.0142(11) -0.0178(11)
C9 0.0471(14) 0.0385(13) 0.0502(15) 0.0029(11) 0.0070(11) 0.0012(11)
C10 0.0545(16) 0.0564(16) 0.0608(17) -0.0002(13) 0.0112(13) -0.0110(13)
C11 0.0534(17) 0.075(2) 0.074(2) 0.0072(15) 0.0189(15) -0.0117(16)
C12 0.0434(15) 0.080(2) 0.0727(19) 0.0003(15) 0.0075(14) 0.0071(16)
C13 0.0546(17) 0.0599(18) 0.080(2) -0.0090(14) -0.0047(15) -0.0071(15)
C14 0.0511(15) 0.0484(15) 0.0696(18) 0.0034(13) 0.0001(13) -0.0099(13)
O15 0.0739(13) 0.0591(12) 0.0758(14) -0.0001(10) 0.0115(11) 0.0118(10)
C16 0.107(3) 0.069(2) 0.086(2) -0.019(2) 0.011(2) 0.0145(17)
C17 0.0544(18) 0.106(2) 0.075(2) 0.0078(17) 0.0080(15) -0.0195(18)

loop_
_atom_type_symbol
_atom_type_description
_atom_type_scat_dispersion_real
_atom_type_scat_dispersion_imag
_atom_type_scat_source
C C 0.0033 0.0016 'International Tables Vol C Tables 4.2.6.8 and 6.1.1.4'
H H 0.0000 0.0000 'International Tables Vol C Tables 4.2.6.8 and 6.1.1.4'
O O 0.0106 0.0060 'International Tables Vol C Tables 4.2.6.8 and 6.1.1.4'

loop_
_geom_angle_atom_site_label_1
_geom_angle_atom_site_label_2
_geom_angle_atom_site_label_3
_geom_angle
C2 C1 C6 119.0(2)
C2 C1 C7 122.7(2)
C6 C1 C7 118.2(2)
O15 C2 C1 115.9(2)
O15 C2 C3 124.8(2)
C1 C2 C3 119.2(3)
C4 C3 C2 120.3(3)
C4 C3 H3 119.9
C2 C3 H3 119.9
C3 C4 C5 122.1(2)
C3 C4 H4 119.0
C5 C4 H4 119.0
C4 C5 C6 116.8(3)
C4 C5 C17 121.6(3)
C6 C5 C17 121.6(3)
C1 C6 C5 122.5(2)
C1 C6 H6 118.7
C5 C6 H6 118.7
O8 C7 C1 119.4(2)
O8 C7 C9 120.0(2)
C1 C7 C9 120.4(2)
C14 C9 C10 119.1(2)
C14 C9 C7 122.3(2)
C10 C9 C7 118.6(2)
C11 C10 C9 120.6(3)
C11 C10 H10 119.7
C9 C10 H10 119.7
C10 C11 C12 119.8(3)
C10 C11 H11 120.1
C12 C11 H11 120.1
C13 C12 C11 120.2(3)
C13 C12 H12 119.9
C11 C12 H12 119.9
C12 C13 C14 120.2(3)
C12 C13 H13 119.9
C14 C13 H13 119.9
C9 C14 C13 120.0(2)
C9 C14 H14 120.0
C13 C14 H14 120.0
C2 O15 C16 118.5(2)
O15 C16 H16A 109.5
O15 C16 H16B 109.5
H16A C16 H16B 109.5
O15 C16 H16C 109.5
H16A C16 H16C 109.5
H16B C16 H16C 109.5
C5 C17 H17A 109.5
C5 C17 H17B 109.5
H17A C17 H17B 109.5
C5 C17 H17C 109.5
H17A C17 H17C 109.5
H17B C17 H17C 109.5

loop_
_geom_bond_atom_site_label_1
_geom_bond_atom_site_label_2
_geom_bond_distance
C1 C2 1.390(3)
C1 C6 1.388(3)
C1 C7 1.496(3)
C2 O15 1.370(3)
C2 C3 1.387(4)
C3 C4 1.372(4)
C3 H3 0.93
C4 C5 1.386(4)
C4 H4 0.93
C5 C6 1.385(3)
C5 C17 1.501(4)
C6 H6 0.93
C7 O8 1.220(3)
C7 C9 1.491(3)
C9 C14 1.383(3)
C9 C10 1.382(3)
C10 C11 1.371(4)
C10 H10 0.93
C11 C12 1.376(4)
C11 H11 0.93
C12 C13 1.364(4)
C12 H12 0.93
C13 C14 1.381(4)
C13 H13 0.93
C14 H14 0.93
O15 C16 1.419(3)
C16 H16A 0.96
C16 H16B 0.96
C16 H16C 0.96
C17 H17A 0.96
C17 H17B 0.96
C17 H17C 0.96

loop_
_geom_torsion_atom_site_label_1
_geom_torsion_atom_site_label_2
_geom_torsion_atom_site_label_3
_geom_torsion_atom_site_label_4
_geom_torsion
C6 C1 C2 O15 -178.7(2)
C7 C1 C2 O15 -2.1(4)
C6 C1 C2 C3 -0.9(4)
C7 C1 C2 C3 175.7(2)
O15 C2 C3 C4 179.2(3)
C1 C2 C3 C4 1.5(4)
C2 C3 C4 C5 0.5(4)
C3 C4 C5 C6 -3.1(4)
C3 C4 C5 C17 176.6(3)
C2 C1 C6 C5 -1.9(4)
C7 C1 C6 C5 -178.6(2)
C4 C5 C6 C1 3.8(4)
C17 C5 C6 C1 -175.9(2)
C2 C1 C7 O8 -124.9(3)
C6 C1 C7 O8 51.7(3)
C2 C1 C7 C9 58.5(3)
C6 C1 C7 C9 -124.9(3)
O8 C7 C9 C14 -160.4(3)
C1 C7 C9 C14 16.1(4)
O8 C7 C9 C10 17.5(4)
C1 C7 C9 C10 -166.0(2)
C14 C9 C10 C11 -1.7(4)
C7 C9 C10 C11 -179.7(3)
C9 C10 C11 C12 1.0(4)
C10 C11 C12 C13 0.4(5)
C11 C12 C13 C14 -1.0(5)
C10 C9 C14 C13 1.0(4)
C7 C9 C14 C13 178.9(2)
C12 C13 C14 C9 0.4(4)
C1 C2 O15 C16 -170.1(2)
C3 C2 O15 C16 12.2(4)

loop_
_cod_related_entry_id
_cod_related_entry_database
_cod_related_entry_code
1 ChemSpider 218260
